data_7214735
loop_
_publ_author_name
'Shishkin, Oleg V.'
'Medvediev, Volodymyr V.'
'Zubatyuk, Roman I.'
'Shyshkina, Olena O.'
'Kovalenko, Nataliya V.'
'Volovenko, Julian M.'

_publ_section_title
;
 Role of different molecular fragments in formation of the supramolecular
 architecture of the crystal of 1,1-dioxo-tetrahydro-1\l6-thiopyran-3-one
;
_journal_issue 24
_journal_name_full CrystEngComm
_journal_page_first 8698
_journal_paper_doi 10.1039/c2ce26332g
_journal_volume 14
_journal_year 2012
_chemical_formula_moiety 'C5 H8 O3 S'
_chemical_formula_sum 'C5 H8 O3 S'
_chemical_formula_weight 148.17
_chemical_name_systematic
;
1,1-Dioxo-tetrahydro-1?6-thiopyran-3-one
;
_space_group_crystal_system triclinic
_space_group_IT_number 2
_space_group_name_Hall '-P 1'
_space_group_name_H-M_alt 'P -1'
_symmetry_space_group_name_Hall '-P 1'
_symmetry_space_group_name_H-M 'P -1'
_atom_sites_solution_hydrogens geom
_atom_sites_solution_primary direct
_atom_sites_solution_secondary difmap
_audit_creation_date 2011-07-20
_audit_creation_method
;
Olex2 1.1
(compiled 2011.02.15 svn.r1672, GUI svn.r3494)
;
_cell_angle_alpha 103.502(12)
_cell_angle_beta 93.207(11)
_cell_angle_gamma 107.717(12)
_cell_formula_units_Z 2
_cell_length_a 5.6790(8)
_cell_length_b 5.8215(8)
_cell_length_c 10.7072(14)
_cell_measurement_reflns_used 1172
_cell_measurement_temperature 293(2)
_cell_measurement_theta_max 28.8925
_cell_measurement_theta_min 3.7948
_cell_volume 324.78(8)
_computing_cell_refinement
;
CrysAlisPro, Oxford Diffraction Ltd.,
Version 1.171.34.44 (release 25-10-2010 CrysAlis171 .NET)
(compiled Oct 25 2010,18:11:34)
;
_computing_data_collection
;
CrysAlisPro, Oxford Diffraction Ltd.,
Version 1.171.34.44 (release 25-10-2010 CrysAlis171 .NET)
(compiled Oct 25 2010,18:11:34)
;
_computing_data_reduction
;
CrysAlisPro, Oxford Diffraction Ltd.,
Version 1.171.34.44 (release 25-10-2010 CrysAlis171 .NET)
(compiled Oct 25 2010,18:11:34)
;
_computing_molecular_graphics
;
O. V. Dolomanov, L. J. Bourhis, R. J. Gildea, J. A. K. Howard and H. Puschmann,
OLEX2: a complete structure solution, refinement and analysis program.
J. Appl. Cryst. (2009). 42, 339-341.
;
_computing_publication_material
;
O. V. Dolomanov, L. J. Bourhis, R. J. Gildea, J. A. K. Howard and H. Puschmann,
OLEX2: a complete structure solution, refinement and analysis program.
J. Appl. Cryst. (2009). 42, 339-341.
;
_computing_structure_refinement 'SHELXL-97 (Sheldrick, 1997)'
_computing_structure_solution 'A short history of SHELX (Sheldrick, 2007)'
_diffrn_ambient_temperature 293(2)
_diffrn_detector_area_resol_mean 16.1827
_diffrn_measured_fraction_theta_full 0.860
_diffrn_measured_fraction_theta_max 0.860
_diffrn_measurement_details
;
1 omega -86.00 -59.00 1.0000 1.5000
omega____ theta____ kappa____ phi______ frames
- -20.7749 136.0000 98.0000 27

2 omega -2.00 91.00 1.0000 1.5000
omega____ theta____ kappa____ phi______ frames
- 22.1812 37.0000 -90.0000 93

3 omega 44.00 79.00 1.0000 1.5000
omega____ theta____ kappa____ phi______ frames
- 22.1812 179.0000 150.0000 35

4 omega 1.00 80.00 1.0000 1.5000
omega____ theta____ kappa____ phi______ frames
- 22.1812 -132.0000 31.0000 79

5 omega -45.00 52.00 1.0000 1.5000
omega____ theta____ kappa____ phi______ frames
- 22.1812 -37.0000 90.0000 97
;
_diffrn_measurement_device_type 'Xcalibur, Sapphire3'
_diffrn_measurement_method '\w scans'
_diffrn_orient_matrix_UB_11 -0.1120456000
_diffrn_orient_matrix_UB_12 -0.0112619000
_diffrn_orient_matrix_UB_13 0.0278538000
_diffrn_orient_matrix_UB_21 0.0695155000
_diffrn_orient_matrix_UB_22 0.0435776000
_diffrn_orient_matrix_UB_23 0.0628846000
_diffrn_orient_matrix_UB_31 0.0115957000
_diffrn_orient_matrix_UB_32 0.1247154000
_diffrn_orient_matrix_UB_33 -0.0001990000
_diffrn_radiation_monochromator graphite
_diffrn_radiation_type 'Mo K\a'
_diffrn_radiation_wavelength 0.7107
_diffrn_reflns_av_R_equivalents 0.0145
_diffrn_reflns_av_unetI/netI 0.0336
_diffrn_reflns_limit_h_max 7
_diffrn_reflns_limit_h_min -7
_diffrn_reflns_limit_k_max 7
_diffrn_reflns_limit_k_min -6
_diffrn_reflns_limit_l_max 13
_diffrn_reflns_limit_l_min -10
_diffrn_reflns_number 2058
_diffrn_reflns_theta_full 28.96
_diffrn_reflns_theta_max 28.96
_diffrn_reflns_theta_min 3.80
_diffrn_source 'Enhance (Mo) X-ray Source'
_exptl_absorpt_coefficient_mu 0.426
_exptl_absorpt_correction_T_max 1.00000
_exptl_absorpt_correction_T_min 0.96353
_exptl_absorpt_correction_type multi-scan
_exptl_absorpt_process_details
;
CrysAlisPro, Oxford Diffraction Ltd.,
Version 1.171.34.44 (release 25-10-2010 CrysAlis171 .NET)
(compiled Oct 25 2010,18:11:34)
Empirical absorption correction using spherical harmonics,
implemented in SCALE3 ABSPACK scaling algorithm.
;
_exptl_crystal_density_diffrn 1.515
_exptl_crystal_density_method 'not measured'
_exptl_crystal_F_000 156
_exptl_crystal_size_max 0.3
_exptl_crystal_size_mid 0.2
_exptl_crystal_size_min 0.1
_refine_diff_density_max 0.277
_refine_diff_density_min -0.407
_refine_diff_density_rms 0.051
_refine_ls_extinction_method none
_refine_ls_goodness_of_fit_ref 1.055
_refine_ls_hydrogen_treatment constr
_refine_ls_matrix_type full
_refine_ls_number_parameters 82
_refine_ls_number_reflns 1473
_refine_ls_number_restraints 0
_refine_ls_restrained_S_all 1.055
_refine_ls_R_factor_all 0.0513
_refine_ls_R_factor_gt 0.0403
_refine_ls_shift/su_max 0.000
_refine_ls_shift/su_mean 0.000
_refine_ls_structure_factor_coef Fsqd
_refine_ls_weighting_details 'calc w=1/[\s^2^(Fo^2^)+(0.0312P)^2^+0.1876P] where P=(Fo^2^+2Fc^2^)/3'
_refine_ls_weighting_scheme calc
_refine_ls_wR_factor_gt 0.0877
_refine_ls_wR_factor_ref 0.0987
_reflns_number_gt 1217
_reflns_number_total 1473
_reflns_threshold_expression >2sigma(I)
_cod_data_source_file c2ce26332g.txt
_cod_data_source_block vol89
_cod_database_code 7214735
_reflns_odcompleteness_completeness 99.62
_reflns_odcompleteness_iscentric 1
_reflns_odcompleteness_theta 26.32

loop_
_space_group_symop_id
_space_group_symop_operation_xyz
1 'x, y, z'
2 '-x, -y, -z'

loop_
_atom_site_label
_atom_site_type_symbol
_atom_site_fract_x
_atom_site_fract_y
_atom_site_fract_z
_atom_site_U_iso_or_equiv
_atom_site_adp_type
_atom_site_occupancy
_atom_site_symmetry_multiplicity
_atom_site_calc_flag
_atom_site_refinement_flags
S1 S 0.34010(9) 0.24735(9) 0.62860(5) 0.03887(18) Uani 1 1 d .
O1 O 0.2843(3) 0.1557(3) 0.49013(15) 0.0532(4) Uani 1 1 d .
O2 O 0.2159(3) 0.4112(3) 0.69267(19) 0.0596(5) Uani 1 1 d .
O3 O 0.8354(4) 0.6752(4) 0.87553(19) 0.0744(6) Uani 1 1 d .
C1 C 0.6627(4) 0.4027(4) 0.6701(2) 0.0396(5) Uani 1 1 d .
H1A H 0.7524 0.2977 0.6256 0.048 Uiso 1 1 calc R
H1B H 0.7078 0.5559 0.6426 0.048 Uiso 1 1 calc R
C2 C 0.7356(4) 0.4625(4) 0.8133(2) 0.0473(5) Uani 1 1 d .
C3 C 0.6752(5) 0.2441(5) 0.8697(3) 0.0655(8) Uani 1 1 d .
H3A H 0.7255 0.3030 0.9627 0.079 Uiso 1 1 calc R
H3B H 0.7706 0.1374 0.8343 0.079 Uiso 1 1 calc R
C4 C 0.3997(5) 0.0913(5) 0.8425(2) 0.0592(7) Uani 1 1 d .
H4A H 0.3744 -0.0514 0.8784 0.071 Uiso 1 1 calc R
H4B H 0.3067 0.1927 0.8868 0.071 Uiso 1 1 calc R
C5 C 0.2957(4) -0.0016(4) 0.7005(2) 0.0450(5) Uani 1 1 d .
H5A H 0.1189 -0.0932 0.6909 0.054 Uiso 1 1 calc R
H5B H 0.3776 -0.1151 0.6565 0.054 Uiso 1 1 calc R

loop_
_atom_site_aniso_label
_atom_site_aniso_U_11
_atom_site_aniso_U_22
_atom_site_aniso_U_33
_atom_site_aniso_U_23
_atom_site_aniso_U_13
_atom_site_aniso_U_12
S1 0.0317(3) 0.0373(3) 0.0500(3) 0.0174(2) 0.0029(2) 0.0107(2)
O1 0.0496(10) 0.0595(10) 0.0456(9) 0.0207(8) -0.0062(7) 0.0080(8)
O2 0.0440(9) 0.0518(10) 0.0891(14) 0.0163(9) 0.0131(9) 0.0253(8)
O3 0.0743(14) 0.0588(12) 0.0634(12) -0.0006(9) -0.0005(10) -0.0019(10)
C1 0.0313(10) 0.0395(11) 0.0467(12) 0.0164(9) 0.0046(9) 0.0059(9)
C2 0.0361(11) 0.0496(13) 0.0484(13) 0.0107(10) -0.0001(10) 0.0054(10)
C3 0.0673(18) 0.0704(18) 0.0510(16) 0.0297(13) -0.0113(13) 0.0047(14)
C4 0.0678(17) 0.0590(15) 0.0461(14) 0.0255(11) 0.0093(12) 0.0048(13)
C5 0.0443(12) 0.0365(11) 0.0514(13) 0.0179(9) 0.0052(10) 0.0047(9)

loop_
_atom_type_symbol
_atom_type_description
_atom_type_scat_dispersion_real
_atom_type_scat_dispersion_imag
_atom_type_scat_source
C C 0.0033 0.0016 'International Tables Vol C Tables 4.2.6.8 and 6.1.1.4'
H H 0.0000 0.0000 'International Tables Vol C Tables 4.2.6.8 and 6.1.1.4'
O O 0.0106 0.0060 'International Tables Vol C Tables 4.2.6.8 and 6.1.1.4'
S S 0.1246 0.1234 'International Tables Vol C Tables 4.2.6.8 and 6.1.1.4'

loop_
_geom_angle_atom_site_label_1
_geom_angle_atom_site_label_2
_geom_angle_atom_site_label_3
_geom_angle
O1 S1 C1 108.75(11)
O1 S1 C5 110.53(11)
O2 S1 O1 117.82(11)
O2 S1 C1 107.63(11)
O2 S1 C5 108.97(12)
C5 S1 C1 101.93(11)
S1 C1 H1A 109.5
S1 C1 H1B 109.5
H1A C1 H1B 108.1
C2 C1 S1 110.51(15)
C2 C1 H1A 109.5
C2 C1 H1B 109.5
O3 C2 C1 120.4(2)
O3 C2 C3 124.1(2)
C3 C2 C1 115.5(2)
C2 C3 H3A 109.0
C2 C3 H3B 109.0
C2 C3 C4 112.9(2)
H3A C3 H3B 107.8
C4 C3 H3A 109.0
C4 C3 H3B 109.0
C3 C4 H4A 108.7
C3 C4 H4B 108.7
H4A C4 H4B 107.6
C5 C4 C3 114.1(2)
C5 C4 H4A 108.7
C5 C4 H4B 108.7
S1 C5 H5A 109.4
S1 C5 H5B 109.4
C4 C5 S1 111.13(16)
C4 C5 H5A 109.4
C4 C5 H5B 109.4
H5A C5 H5B 108.0

loop_
_geom_bond_atom_site_label_1
_geom_bond_atom_site_label_2
_geom_bond_distance
S1 O1 1.4347(17)
S1 O2 1.4268(17)
S1 C1 1.756(2)
S1 C5 1.754(2)
O3 C2 1.202(3)
C1 H1A 0.9700
C1 H1B 0.9700
C1 C2 1.495(3)
C2 C3 1.488(3)
C3 H3A 0.9700
C3 H3B 0.9700
C3 C4 1.518(4)
C4 H4A 0.9700
C4 H4B 0.9700
C4 C5 1.508(3)
C5 H5A 0.9700
C5 H5B 0.9700

loop_
_geom_torsion_atom_site_label_1
_geom_torsion_atom_site_label_2
_geom_torsion_atom_site_label_3
_geom_torsion_atom_site_label_4
_geom_torsion
S1 C1 C2 O3 -121.2(2)
S1 C1 C2 C3 58.7(3)
O1 S1 C1 C2 -170.23(15)
O1 S1 C5 C4 169.10(17)
O2 S1 C1 C2 61.09(18)
O2 S1 C5 C4 -59.9(2)
O3 C2 C3 C4 122.7(3)
C1 S1 C5 C4 53.6(2)
C1 C2 C3 C4 -57.1(3)
C2 C3 C4 C5 56.0(3)
C3 C4 C5 S1 -57.5(3)
C5 S1 C1 C2 -53.48(18)
